data_7109570
loop_
_publ_author_name
'Jianjun Wu'
'Jonathan H. Barnard'
'Yi Zhang'
'Dinesh Talwar'
'Craig M. Robertson'
'Jianliang Xiao'

_publ_section_title
;
 Robust cyclometallated Ir(III) catalysts for the homogeneous
 hydrogenation of N-heterocycles under mild conditions
;
_journal_name_full Chem.Commun.
_journal_page_first 7052
_journal_paper_doi 10.1039/c3cc44567d
_journal_volume 49
_journal_year 2013
_chemical_formula_moiety 'C22 H23 Cl Ir N O2'
_chemical_formula_sum 'C22 H23 Cl Ir N O2'
_chemical_formula_weight 561.06
_chemical_name_systematic
;
?
;
_space_group_crystal_system monoclinic
_space_group_IT_number 14
_space_group_name_Hall '-P 2yn'
_space_group_name_H-M_alt 'P 1 21/n 1'
_symmetry_space_group_name_Hall '-P 2yn'
_symmetry_space_group_name_H-M 'P 1 21/n 1'
_atom_sites_solution_hydrogens geom
_atom_sites_solution_primary direct
_atom_sites_solution_secondary difmap
_audit_creation_date 2013-04-12
_audit_creation_method
;
Olex2 1.1
(compiled 2011.11.01 svn.r2039, GUI svn.r3906)
;
_cell_angle_alpha 90.00
_cell_angle_beta 97.756(3)
_cell_angle_gamma 90.00
_cell_formula_units_Z 4
_cell_length_a 7.4378(8)
_cell_length_b 14.0123(16)
_cell_length_c 18.702(2)
_cell_measurement_reflns_used 1656
_cell_measurement_temperature 296(2)
_cell_measurement_theta_max 26.49
_cell_measurement_theta_min 2.64
_cell_volume 1931.3(4)
_computing_data_reduction 'SAINT v7.68A (Bruker, 2009)'
_computing_molecular_graphics
;
O. V. Dolomanov, L. J. Bourhis, R. J. Gildea, J. A. K. Howard and H. Puschmann,
OLEX2: a complete structure solution, refinement and analysis program.
J. Appl. Cryst. (2009). 42, 339-341.
;
_computing_publication_material
;
O. V. Dolomanov, L. J. Bourhis, R. J. Gildea, J. A. K. Howard and H. Puschmann,
OLEX2: a complete structure solution, refinement and analysis program.
J. Appl. Cryst. (2009). 42, 339-341.
;
_computing_structure_refinement
;
olex2.refine (L.J. Bourhis, O.V. Dolomanov, R.J. Gildea, J.A.K. Howard,
H. Puschmann, in preparation, 2011)
;
_computing_structure_solution 'SHELXS-97 (Sheldrick, 2008)'
_diffrn_ambient_temperature 569.3
_diffrn_measured_fraction_theta_full 0.999
_diffrn_measured_fraction_theta_max 0.999
_diffrn_measurement_device_type 'Bruker APEX-II CCD'
_diffrn_measurement_method '\f and \w scans'
_diffrn_radiation_monochromator graphite
_diffrn_radiation_type MoK\a
_diffrn_radiation_wavelength 0.71073
_diffrn_reflns_av_R_equivalents 0.0368
_diffrn_reflns_av_unetI/netI 0.0245
_diffrn_reflns_limit_h_max 9
_diffrn_reflns_limit_h_min -9
_diffrn_reflns_limit_k_max 17
_diffrn_reflns_limit_k_min -17
_diffrn_reflns_limit_l_max 23
_diffrn_reflns_limit_l_min -23
_diffrn_reflns_number 24448
_diffrn_reflns_theta_full 26.51
_diffrn_reflns_theta_max 26.51
_diffrn_reflns_theta_min 1.82
_diffrn_source 'fine-focus sealed tube'
_diffrn_standards_number 0
_exptl_absorpt_coefficient_mu 7.069
_exptl_absorpt_correction_T_max 0.7454
_exptl_absorpt_correction_T_min 0.5218
_exptl_absorpt_correction_type empirical
_exptl_absorpt_process_details sadabs
_exptl_crystal_colour orange
_exptl_crystal_density_diffrn 1.930
_exptl_crystal_density_method 'not measured'
_exptl_crystal_description rod
_exptl_crystal_F_000 1088
_exptl_crystal_size_max 0.30
_exptl_crystal_size_mid 0.150
_exptl_crystal_size_min 0.10
_refine_diff_density_max 1.176
_refine_diff_density_min -0.564
_refine_diff_density_rms 0.099
_refine_ls_extinction_method none
_refine_ls_goodness_of_fit_ref 1.027
_refine_ls_hydrogen_treatment constr
_refine_ls_matrix_type full
_refine_ls_number_parameters 249
_refine_ls_number_reflns 4009
_refine_ls_number_restraints 0
_refine_ls_restrained_S_all 1.027
_refine_ls_R_factor_all 0.0198
_refine_ls_R_factor_gt 0.0167
_refine_ls_shift/su_max 0.005
_refine_ls_shift/su_mean 0.000
_refine_ls_structure_factor_coef Fsqd
_refine_ls_weighting_details 'calc w=1/[\s^2^(Fo^2^)+(0.0166P)^2^+1.2868P] where P=(Fo^2^+2Fc^2^)/3'
_refine_ls_weighting_scheme calc
_refine_ls_wR_factor_gt 0.0379
_refine_ls_wR_factor_ref 0.0394
_reflns_number_gt 3684
_reflns_number_total 4009
_reflns_threshold_expression >2sigma(I)
_cod_data_source_file c3cc44567d.txt
_cod_data_source_block frm_0m_1g
_cod_database_code 7109570
_olex2_refinement_description
;
1. Fixed Uiso
At 1.2 times of:
H21 of C21, {H17A,H17B} of C17, H30 of C30, H5 of C5, H3 of C3, H15 of C15,
H27 of C27
At 1.5 times of:
{H9A,H9B,H9C} of C9, {H13A,H13B,H13C} of C13, {H19A,H19B,H19C} of C19,
{H16A,H16B,H16C} of C16, {H20A,H20B,H20C} of C20
2.a Secondary CH2 refined with riding coordinates:
C17(H17A,H17B)
2.b Aromatic/amide H refined with riding coordinates:
C15(H15), C21(H21), C27(H27), C30(H30), C3(H3), C5(H5)
2.c Idealised Me refined as rotating group:
C16(H16A,H16B,H16C), C20(H20A,H20B,H20C), C9(H9A,H9B,H9C), C13(H13A,H13B,
H13C), C19(H19A,H19B,H19C)
;

loop_
_space_group_symop_id
_space_group_symop_operation_xyz
1 'x, y, z'
2 '-x+1/2, y+1/2, -z+1/2'
3 '-x, -y, -z'
4 'x-1/2, -y-1/2, z-1/2'

loop_
_atom_site_label
_atom_site_type_symbol
_atom_site_fract_x
_atom_site_fract_y
_atom_site_fract_z
_atom_site_U_iso_or_equiv
_atom_site_adp_type
_atom_site_occupancy
_atom_site_symmetry_multiplicity
_atom_site_calc_flag
_atom_site_refinement_flags
Ir1 Ir 0.874803(12) 0.908012(6) 0.184268(5) 0.01115(4) Uani 1 1 d .
Cl4 Cl 1.15328(8) 0.84328(4) 0.15412(4) 0.01847(14) Uani 1 1 d .
N1 N 0.9605(3) 1.03749(15) 0.14404(12) 0.0129(4) Uani 1 1 d .
O2 O 1.3219(3) 1.09208(13) 0.45274(11) 0.0231(5) Uani 1 1 d .
O3 O 1.2060(3) 0.94111(15) 0.46694(10) 0.0250(5) Uani 1 1 d .
C6 C 1.0637(3) 1.09564(17) 0.19229(15) 0.0137(5) Uani 1 1 d .
C7 C 1.0974(3) 1.05688(18) 0.26504(15) 0.0136(5) Uani 1 1 d .
C10 C 0.6341(3) 0.88001(18) 0.23352(15) 0.0145(5) Uani 1 1 d .
C11 C 1.2226(4) 1.0620(2) 0.38789(15) 0.0178(6) Uani 1 1 d .
C12 C 0.5828(3) 0.92142(18) 0.16380(15) 0.0146(5) Uani 1 1 d .
C14 C 1.0225(3) 0.96582(18) 0.27299(14) 0.0143(5) Uani 1 1 d .
C15 C 0.9792(4) 1.15103(19) 0.04948(15) 0.0198(6) Uani 1 1 d .
H15 H 0.9491 1.1683 0.0013 0.024 Uiso 1 1 calc R
C16 C 0.5879(4) 0.91939(19) 0.30319(15) 0.0188(6) Uani 1 1 d .
H16A H 0.6601 0.8882 0.3428 0.028 Uiso 1 1 calc R
H16B H 0.4617 0.9086 0.3062 0.028 Uiso 1 1 calc R
H16C H 0.6122 0.9867 0.3053 0.028 Uiso 1 1 calc R
C17 C 1.2693(4) 1.0271(2) 0.50479(15) 0.0245(6) Uani 1 1 d .
H17A H 1.1734 1.0547 0.5286 0.029 Uiso 1 1 calc R
H17B H 1.3717 1.0130 0.5411 0.029 Uiso 1 1 calc R
C20 C 0.4808(3) 1.01347(18) 0.14798(16) 0.0177(6) Uani 1 1 d .
H20A H 0.4688 1.0455 0.1925 0.027 Uiso 1 1 calc R
H20B H 0.3625 1.0001 0.1226 0.027 Uiso 1 1 calc R
H20C H 0.5460 1.0536 0.1188 0.027 Uiso 1 1 calc R
C21 C 1.1983(4) 1.10775(18) 0.32252(15) 0.0165(6) Uani 1 1 d .
H21 H 1.2451 1.1683 0.3163 0.020 Uiso 1 1 calc R
C27 C 1.0565(4) 0.92168(18) 0.34151(15) 0.0166(6) Uani 1 1 d .
H27 H 1.0136 0.8606 0.3489 0.020 Uiso 1 1 calc R
C30 C 0.9229(4) 1.06498(19) 0.07459(15) 0.0160(5) Uani 1 1 d .
H30 H 0.8560 1.0240 0.0421 0.019 Uiso 1 1 calc R
C32 C 1.1546(4) 0.9716(2) 0.39682(15) 0.0185(6) Uani 1 1 d .
C2 C 0.7261(3) 0.79090(18) 0.22284(15) 0.0151(5) Uani 1 1 d .
C3 C 1.0822(4) 1.21145(18) 0.09802(15) 0.0188(6) Uani 1 1 d .
H3 H 1.1221 1.2700 0.0828 0.023 Uiso 1 1 calc R
C4 C 0.7166(3) 0.77662(18) 0.14605(15) 0.0160(5) Uani 1 1 d .
C5 C 1.1245(3) 1.18339(18) 0.16900(15) 0.0170(6) Uani 1 1 d .
H5 H 1.1939 1.2231 0.2017 0.020 Uiso 1 1 calc R
C8 C 0.6281(3) 0.85549(18) 0.10923(15) 0.0154(5) Uani 1 1 d .
C9 C 0.8010(4) 0.71819(19) 0.27807(16) 0.0196(6) Uani 1 1 d .
H9A H 0.9297 0.7126 0.2782 0.029 Uiso 1 1 calc R
H9B H 0.7445 0.6575 0.2664 0.029 Uiso 1 1 calc R
H9C H 0.7766 0.7380 0.3249 0.029 Uiso 1 1 calc R
C13 C 0.5722(4) 0.8648(2) 0.02981(16) 0.0226(6) Uani 1 1 d .
H13A H 0.5887 0.9296 0.0154 0.034 Uiso 1 1 calc R
H13B H 0.4468 0.8474 0.0183 0.034 Uiso 1 1 calc R
H13C H 0.6452 0.8233 0.0047 0.034 Uiso 1 1 calc R
C19 C 0.7875(4) 0.68996(19) 0.11250(16) 0.0224(6) Uani 1 1 d .
H19A H 0.8083 0.7045 0.0641 0.034 Uiso 1 1 calc R
H19B H 0.7003 0.6393 0.1115 0.034 Uiso 1 1 calc R
H19C H 0.8994 0.6704 0.1403 0.034 Uiso 1 1 calc R

loop_
_atom_site_aniso_label
_atom_site_aniso_U_11
_atom_site_aniso_U_22
_atom_site_aniso_U_33
_atom_site_aniso_U_23
_atom_site_aniso_U_13
_atom_site_aniso_U_12
Ir1 0.01155(6) 0.00960(6) 0.01228(6) 0.00002(4) 0.00157(4) -0.00032(4)
Cl4 0.0144(3) 0.0135(3) 0.0282(4) -0.0001(3) 0.0055(3) 0.0019(2)
N1 0.0129(10) 0.0109(10) 0.0154(12) 0.0007(9) 0.0034(9) 0.0025(8)
O2 0.0258(11) 0.0274(11) 0.0148(11) -0.0026(8) -0.0018(9) -0.0072(8)
O3 0.0317(12) 0.0281(11) 0.0135(11) 0.0035(9) -0.0033(9) -0.0049(9)
C6 0.0104(12) 0.0129(12) 0.0184(14) -0.0012(10) 0.0042(10) 0.0020(9)
C7 0.0110(12) 0.0131(12) 0.0174(14) -0.0008(10) 0.0039(10) 0.0020(10)
C10 0.0109(12) 0.0131(12) 0.0204(15) -0.0010(11) 0.0054(10) -0.0035(10)
C11 0.0178(13) 0.0208(13) 0.0146(14) -0.0046(11) 0.0014(11) -0.0017(11)
C12 0.0102(12) 0.0149(12) 0.0190(15) -0.0003(10) 0.0033(10) -0.0016(10)
C14 0.0109(12) 0.0155(13) 0.0170(14) -0.0026(11) 0.0035(10) 0.0013(10)
C15 0.0227(14) 0.0221(14) 0.0154(15) 0.0065(11) 0.0053(11) 0.0039(11)
C16 0.0218(14) 0.0167(13) 0.0192(15) -0.0027(11) 0.0072(11) -0.0014(11)
C17 0.0248(15) 0.0343(17) 0.0136(15) -0.0026(13) -0.0008(12) -0.0053(13)
C20 0.0151(13) 0.0147(13) 0.0229(15) -0.0005(11) 0.0015(11) 0.0002(10)
C21 0.0160(13) 0.0144(13) 0.0192(15) -0.0025(11) 0.0023(11) -0.0019(10)
C27 0.0166(13) 0.0159(13) 0.0174(15) 0.0005(11) 0.0028(11) -0.0041(10)
C30 0.0165(13) 0.0161(13) 0.0159(14) -0.0012(11) 0.0036(11) 0.0007(10)
C32 0.0173(13) 0.0239(14) 0.0142(14) 0.0037(11) 0.0019(11) 0.0020(11)
C2 0.0115(12) 0.0137(13) 0.0207(15) 0.0004(11) 0.0040(10) -0.0030(10)
C3 0.0211(14) 0.0138(13) 0.0231(15) 0.0064(11) 0.0087(11) 0.0026(11)
C4 0.0124(12) 0.0123(12) 0.0231(15) -0.0027(11) 0.0020(11) -0.0034(10)
C5 0.0170(13) 0.0120(12) 0.0230(15) -0.0003(11) 0.0062(11) 0.0007(10)
C8 0.0125(12) 0.0148(12) 0.0187(15) -0.0018(11) 0.0014(11) -0.0028(10)
C9 0.0170(13) 0.0148(13) 0.0270(16) 0.0050(12) 0.0031(11) -0.0028(11)
C13 0.0202(14) 0.0273(15) 0.0193(16) -0.0036(12) -0.0007(12) -0.0007(12)
C19 0.0248(15) 0.0158(13) 0.0270(17) -0.0056(12) 0.0052(12) -0.0018(11)

loop_
_atom_type_symbol
_atom_type_description
_atom_type_scat_dispersion_real
_atom_type_scat_dispersion_imag
_atom_type_scat_source
C C 0.0033 0.0016 'International Tables Vol C Tables 4.2.6.8 and 6.1.1.4'
H H 0.0000 0.0000 'International Tables Vol C Tables 4.2.6.8 and 6.1.1.4'
O O 0.0106 0.0060 'International Tables Vol C Tables 4.2.6.8 and 6.1.1.4'
Cl Cl 0.1484 0.1585 'International Tables Vol C Tables 4.2.6.8 and 6.1.1.4'
Ir Ir -1.4442 7.9887 'International Tables Vol C Tables 4.2.6.8 and 6.1.1.4'
N N 0.0061 0.0033 'International Tables Vol C Tables 4.2.6.8 and 6.1.1.4'

loop_
_geom_angle_atom_site_label_1
_geom_angle_atom_site_label_2
_geom_angle_atom_site_label_3
_geom_angle
N1 Ir1 Cl4 85.92(6)
N1 Ir1 C10 128.38(9)
N1 Ir1 C12 102.00(9)
N1 Ir1 C2 166.69(9)
N1 Ir1 C4 139.98(9)
N1 Ir1 C8 108.50(9)
C10 Ir1 Cl4 145.58(7)
C10 Ir1 C12 38.71(10)
C10 Ir1 C4 63.77(10)
C10 Ir1 C8 63.77(10)
C12 Ir1 Cl4 150.51(7)
C12 Ir1 C4 62.93(9)
C12 Ir1 C8 38.01(9)
C14 Ir1 Cl4 87.36(7)
C14 Ir1 N1 77.93(9)
C14 Ir1 C10 96.44(10)
C14 Ir1 C12 121.98(10)
C14 Ir1 C2 105.99(10)
C14 Ir1 C4 142.03(10)
C14 Ir1 C8 159.17(10)
C2 Ir1 Cl4 106.80(7)
C2 Ir1 C10 39.30(9)
C2 Ir1 C12 64.99(10)
C2 Ir1 C4 38.15(10)
C2 Ir1 C8 63.46(10)
C4 Ir1 Cl4 92.69(7)
C4 Ir1 C8 36.48(9)
C8 Ir1 Cl4 112.51(7)
C6 N1 Ir1 116.64(17)
C30 N1 Ir1 124.06(18)
C30 N1 C6 119.3(2)
C11 O2 C17 103.8(2)
C32 O3 C17 103.7(2)
N1 C6 C7 113.8(2)
N1 C6 C5 119.5(2)
C5 C6 C7 126.6(2)
C14 C7 C6 114.6(2)
C14 C7 C21 123.5(2)
C21 C7 C6 121.9(2)
C12 C10 Ir1 70.83(14)
C12 C10 C16 125.4(2)
C12 C10 C2 107.2(2)
C16 C10 Ir1 127.30(18)
C2 C10 Ir1 70.34(14)
C2 C10 C16 127.2(2)
C21 C11 O2 128.6(2)
C21 C11 C32 122.0(3)
C32 C11 O2 109.3(2)
C10 C12 Ir1 70.47(14)
C10 C12 C20 126.3(2)
C10 C12 C8 108.9(2)
C20 C12 Ir1 125.23(17)
C8 C12 Ir1 75.31(14)
C8 C12 C20 124.5(2)
C7 C14 Ir1 116.95(19)
C7 C14 C27 117.8(2)
C27 C14 Ir1 125.21(19)
C30 C15 C3 118.3(3)
O2 C17 O3 107.4(2)
C11 C21 C7 115.7(2)
C32 C27 C14 118.1(2)
N1 C30 C15 123.0(3)
O3 C32 C11 109.8(2)
C27 C32 O3 127.4(2)
C27 C32 C11 122.8(3)
C10 C2 Ir1 70.36(14)
C10 C2 C9 128.8(2)
C4 C2 Ir1 74.39(14)
C4 C2 C10 107.2(2)
C4 C2 C9 123.6(2)
C9 C2 Ir1 125.91(18)
C5 C3 C15 119.2(2)
C2 C4 Ir1 67.46(14)
C2 C4 C19 123.9(2)
C8 C4 Ir1 72.83(15)
C8 C4 C2 109.4(2)
C8 C4 C19 126.6(3)
C19 C4 Ir1 126.82(18)
C3 C5 C6 120.6(3)
C12 C8 Ir1 66.69(14)
C12 C8 C13 125.8(2)
C4 C8 Ir1 70.69(14)
C4 C8 C12 107.0(2)
C4 C8 C13 126.9(2)
C13 C8 Ir1 132.69(19)

loop_
_geom_bond_atom_site_label_1
_geom_bond_atom_site_label_2
_geom_bond_distance
Ir1 Cl4 2.3971(7)
Ir1 N1 2.096(2)
Ir1 C10 2.157(2)
Ir1 C12 2.162(3)
Ir1 C14 2.031(3)
Ir1 C2 2.157(2)
Ir1 C4 2.249(2)
Ir1 C8 2.277(3)
N1 C6 1.371(3)
N1 C30 1.347(3)
O2 C11 1.397(3)
O2 C17 1.426(3)
O3 C17 1.444(3)
O3 C32 1.383(3)
C6 C7 1.455(4)
C6 C5 1.400(3)
C7 C14 1.408(3)
C7 C21 1.418(4)
C10 C12 1.431(4)
C10 C16 1.497(4)
C10 C2 1.451(3)
C11 C21 1.370(4)
C11 C32 1.383(4)
C12 C20 1.506(3)
C12 C8 1.449(4)
C14 C27 1.415(4)
C15 C30 1.379(4)
C15 C3 1.393(4)
C27 C32 1.374(4)
C2 C4 1.442(4)
C2 C9 1.503(4)
C3 C5 1.379(4)
C4 C8 1.417(4)
C4 C19 1.495(4)
C8 C13 1.493(4)
